data_4119223
loop_
_publ_author_name
'Christopher J. Whiteoak'
'Nicola Kielland'
'Victor Laserna'
'Eduardo C. Escudero-Ad\'an'
'Eddy Martin'
'Arjan W. Kleij'

_publ_section_title
;
 A Powerful Aluminum Catalyst for the Synthesis of Highly Functional
 Organic Carbonates
;
_journal_name_full 'Journal of the American Chemical Society'
_journal_page_first 1228
_journal_page_last 1231
_journal_paper_doi 10.1021/ja311053h
_journal_volume 135
_journal_year 2013
_chemical_formula_sum 'C5 H8 O3'
_chemical_formula_weight 116.11
_chemical_name_systematic
; 
 ? 
;
_space_group_IT_number 15
_symmetry_cell_setting monoclinic
_symmetry_space_group_name_Hall '-C 2yc'
_symmetry_space_group_name_H-M 'C 1 2/c 1'
_atom_sites_solution_hydrogens geom
_atom_sites_solution_primary direct
_atom_sites_solution_secondary difmap
_audit_creation_method SHELXL-97
_cell_angle_alpha 90.00
_cell_angle_beta 100.658(2)
_cell_angle_gamma 90.00
_cell_formula_units_Z 4
_cell_length_a 11.3212(9)
_cell_length_b 6.8505(5)
_cell_length_c 7.3164(5)
_cell_measurement_reflns_used 780
_cell_measurement_temperature 100(2)
_cell_measurement_theta_max 36.43
_cell_measurement_theta_min 4.20
_cell_volume 557.64(7)
_computing_cell_refinement 'Bruker APEX2 v2011.4-0'
_computing_data_collection 'Bruker APEX2 v2011.4-0'
_computing_data_reduction 'Bruker SAINT V7.60A'
_computing_molecular_graphics 'Bruker SHELXTL'
_computing_publication_material 'Bruker SHELXTL'
_computing_structure_refinement 'SHELXS-97 (Sheldrick, 2008)'
_computing_structure_solution Sir2011
_diffrn_ambient_temperature 100(2)
_diffrn_detector_area_resol_mean 512
_diffrn_detector_type '4K CCD area detector APEX II'
_diffrn_measured_fraction_theta_full 0.989
_diffrn_measured_fraction_theta_max 0.989
_diffrn_measurement_device_type 'Kappa 4-axis goniometer bruker-nonius'
_diffrn_measurement_method
;
 Fullsphere data collection, phi and omega scans
;
_diffrn_measurement_specimen_support 'magnetic support whith MicroMount'
_diffrn_radiation_monochromator 'Multilayer Montel 200 mirrors'
_diffrn_radiation_type MoK\a
_diffrn_radiation_wavelength 0.71073
_diffrn_reflns_av_R_equivalents 0.0126
_diffrn_reflns_av_sigmaI/netI 0.0146
_diffrn_reflns_limit_h_max 18
_diffrn_reflns_limit_h_min -18
_diffrn_reflns_limit_k_max 9
_diffrn_reflns_limit_k_min -11
_diffrn_reflns_limit_l_max 12
_diffrn_reflns_limit_l_min -11
_diffrn_reflns_number 3211
_diffrn_reflns_theta_full 36.43
_diffrn_reflns_theta_max 36.43
_diffrn_reflns_theta_min 4.71
_diffrn_source 'rotating anode x-ray tube'
_diffrn_source_current 70
_diffrn_source_power 50
_diffrn_source_size '3 mm x 0.3 mm fine focus'
_diffrn_source_type 'Bruker-Nonius FR 591'
_exptl_absorpt_coefficient_mu 0.115
_exptl_absorpt_correction_T_max 0.9886
_exptl_absorpt_correction_T_min 0.9830
_exptl_absorpt_correction_type empirical
_exptl_absorpt_process_details
; 
 SADABS Version 2008/1 Bruker-Nonius
 Blessing, Acta Cryst. (1995) A51 33-38
;
_exptl_crystal_colour colourless
_exptl_crystal_density_diffrn 1.383
_exptl_crystal_description Block
_exptl_crystal_F_000 248
_exptl_crystal_size_max 0.15
_exptl_crystal_size_mid 0.15
_exptl_crystal_size_min 0.10
_refine_diff_density_max 0.527
_refine_diff_density_min -0.193
_refine_diff_density_rms 0.048
_refine_ls_extinction_method none
_refine_ls_goodness_of_fit_ref 1.053
_refine_ls_hydrogen_treatment noref
_refine_ls_matrix_type full
_refine_ls_number_parameters 39
_refine_ls_number_reflns 1345
_refine_ls_number_restraints 0
_refine_ls_restrained_S_all 1.053
_refine_ls_R_factor_all 0.0366
_refine_ls_R_factor_gt 0.0339
_refine_ls_shift/su_max 0.000
_refine_ls_shift/su_mean 0.000
_refine_ls_structure_factor_coef Fsqd
_refine_ls_weighting_details 'calc w=1/[\s^2^(Fo^2^)+(0.0591P)^2^+0.1413P] where P=(Fo^2^+2Fc^2^)/3'
_refine_ls_weighting_scheme calc
_refine_ls_wR_factor_gt 0.0972
_refine_ls_wR_factor_ref 0.1003
_reflns_number_gt 1237
_reflns_number_total 1345
_reflns_threshold_expression >2sigma(I)
_cod_data_source_file ja311053h_si_002.cif
_cod_data_source_block cw237b_0m
_cod_database_code 4119223

loop_
_symmetry_equiv_pos_as_xyz
'x, y, z'
'-x, y, -z+1/2'
'x+1/2, y+1/2, z'
'-x+1/2, y+1/2, -z+1/2'
'-x, -y, -z'
'x, -y, z-1/2'
'-x+1/2, -y+1/2, -z'
'x+1/2, -y+1/2, z-1/2'

loop_
_atom_site_label
_atom_site_type_symbol
_atom_site_fract_x
_atom_site_fract_y
_atom_site_fract_z
_atom_site_U_iso_or_equiv
_atom_site_adp_type
_atom_site_occupancy
_atom_site_symmetry_multiplicity
_atom_site_calc_flag
_atom_site_refinement_flags
O1 O 0.5000 -0.22623(9) 0.2500 0.02329(14) Uani 1 2 d S
C1 C 0.5000 -0.05048(11) 0.2500 0.01731(14) Uani 1 2 d S
O2 O 0.41777(4) 0.05895(6) 0.14105(6) 0.02128(12) Uani 1 1 d .
C3 C 0.33642(5) 0.34641(8) 0.26409(9) 0.02251(13) Uani 1 1 d .
H3A H 0.2608 0.3254 0.1767 0.034 Uiso 1 1 calc R
H3B H 0.3488 0.4866 0.2864 0.034 Uiso 1 1 calc R
H3C H 0.3329 0.2804 0.3818 0.034 Uiso 1 1 calc R
C2 C 0.43905(4) 0.26459(7) 0.18317(7) 0.01628(11) Uani 1 1 d .
H2 H 0.4461 0.3371 0.0670 0.020 Uiso 1 1 calc R

loop_
_atom_site_aniso_label
_atom_site_aniso_U_11
_atom_site_aniso_U_22
_atom_site_aniso_U_33
_atom_site_aniso_U_23
_atom_site_aniso_U_13
_atom_site_aniso_U_12
O1 0.0298(3) 0.0179(3) 0.0246(3) 0.000 0.0113(2) 0.000
C1 0.0181(3) 0.0192(3) 0.0161(3) 0.000 0.0070(2) 0.000
O2 0.01950(19) 0.01970(19) 0.0226(2) -0.00690(13) -0.00152(14) 0.00293(12)
C3 0.0158(2) 0.0211(2) 0.0306(3) -0.00538(18) 0.00421(17) 0.00293(16)
C2 0.01405(19) 0.0182(2) 0.0163(2) 0.00031(14) 0.00224(14) -0.00002(14)

loop_
_atom_type_symbol
_atom_type_description
_atom_type_scat_dispersion_real
_atom_type_scat_dispersion_imag
_atom_type_scat_source
C C 0.0033 0.0016 'International Tables Vol C Tables 4.2.6.8 and 6.1.1.4'
H H 0.0000 0.0000 'International Tables Vol C Tables 4.2.6.8 and 6.1.1.4'
O O 0.0106 0.0060 'International Tables Vol C Tables 4.2.6.8 and 6.1.1.4'

loop_
_geom_angle_atom_site_label_1
_geom_angle_atom_site_label_2
_geom_angle_atom_site_label_3
_geom_angle
_geom_angle_site_symmetry_1
_geom_angle_site_symmetry_3
O1 C1 O2 124.08(3) . 2_655
O1 C1 O2 124.08(3) . .
O2 C1 O2 111.83(6) 2_655 .
C1 O2 C2 110.32(4) . .
O2 C2 C3 109.54(4) . .
O2 C2 C2 103.25(3) . 2_655
C3 C2 C2 114.65(5) . 2_655

loop_
_geom_bond_atom_site_label_1
_geom_bond_atom_site_label_2
_geom_bond_distance
_geom_bond_site_symmetry_2
O1 C1 1.2040(9) .
C1 O2 1.3377(6) 2_655
C1 O2 1.3377(6) .
O2 C2 1.4526(7) .
C3 C2 1.5064(7) .
C2 C2 1.5367(10) 2_655

loop_
_geom_torsion_atom_site_label_1
_geom_torsion_atom_site_label_2
_geom_torsion_atom_site_label_3
_geom_torsion_atom_site_label_4
_geom_torsion
_geom_torsion_site_symmetry_1
_geom_torsion_site_symmetry_4
O1 C1 O2 C2 176.46(2) . .
O2 C1 O2 C2 -3.54(2) 2_655 .
C1 O2 C2 C3 -114.08(4) . .
C1 O2 C2 C2 8.48(6) . 2_655
